data_8106892
loop_
_publ_author_name
'Zhang, Rui'
'Li, Shi-Hui'

_publ_section_title
;
 Crystal structure of poly
 [\m2-acetato-\k3-O,O&#x2032;:O&#x2032;)diaqua(\m3-isophthalato-\k4
 O,O&#x2032;:O&#x2032;&#x2032;:O&#x2032;&#x2032;&#x2032;)cerium(III)]
 monohydrate (C10H13O9Ce)
;
_journal_issue 2
_journal_name_full 'Zeitschrift f\"ur Kristallographie - New Crystal Structures'
_journal_page_first 413
_journal_page_last 414
_journal_paper_doi 10.1515/ncrs-2015-0068
_journal_volume 231
_journal_year 2016
_chemical_formula_sum 'C10 H13 Ce O9'
_chemical_formula_weight 417.32
_space_group_IT_number 14
_space_group_name_Hall '-P 2ybc'
_space_group_name_H-M_alt 'P 1 21/c 1'
_symmetry_cell_setting monoclinic
_symmetry_space_group_name_H-M 'P 1 21/c 1'
_atom_sites_solution_hydrogens geom
_atom_sites_solution_primary direct
_atom_sites_solution_secondary difmap
_cell_angle_alpha 90.00
_cell_angle_beta 93.8130(10)
_cell_angle_gamma 90.00
_cell_formula_units_Z 4
_cell_length_a 10.5139(13)
_cell_length_b 12.5642(15)
_cell_length_c 10.4197(13)
_cell_measurement_reflns_used 4402
_cell_measurement_temperature 296(2)
_cell_measurement_theta_max 28.23
_cell_measurement_theta_min 2.53
_cell_volume 1373.4(3)
_computing_cell_refinement 'Bruker SMART'
_computing_data_collection 'Bruker SMART'
_computing_data_reduction 'Bruker SAINT'
_computing_molecular_graphics 'Bruker SHELXTL'
_computing_publication_material 'Bruker SHELXTL'
_computing_structure_refinement 'SHELXL-97 (Sheldrick, 1997)'
_computing_structure_solution 'SHELXS-97 (Sheldrick, 1990)'
_diffrn_ambient_temperature 296(2)
_diffrn_measured_fraction_theta_full 0.971
_diffrn_measured_fraction_theta_max 0.971
_diffrn_measurement_device_type 'CCD area detector'
_diffrn_measurement_method 'phi and omega scans'
_diffrn_radiation_monochromator graphite
_diffrn_radiation_source 'fine-focus sealed tube'
_diffrn_radiation_type MoK\a
_diffrn_radiation_wavelength 0.71073
_diffrn_reflns_av_R_equivalents 0.0145
_diffrn_reflns_av_sigmaI/netI 0.0183
_diffrn_reflns_limit_h_max 10
_diffrn_reflns_limit_h_min -12
_diffrn_reflns_limit_k_max 15
_diffrn_reflns_limit_k_min -15
_diffrn_reflns_limit_l_max 12
_diffrn_reflns_limit_l_min -9
_diffrn_reflns_number 6087
_diffrn_reflns_theta_full 25.50
_diffrn_reflns_theta_max 25.50
_diffrn_reflns_theta_min 2.53
_diffrn_standards_decay_% 0
_diffrn_standards_interval_count 0
_diffrn_standards_interval_time 0
_diffrn_standards_number 0
_exptl_absorpt_coefficient_mu 3.354
_exptl_absorpt_correction_T_max 0.4999
_exptl_absorpt_correction_T_min 0.3137
_exptl_absorpt_correction_type multi-scan
_exptl_absorpt_process_details sadabs
_exptl_crystal_colour colourless
_exptl_crystal_density_diffrn 2.018
_exptl_crystal_density_method 'not measured'
_exptl_crystal_description block
_exptl_crystal_F_000 812
_exptl_crystal_size_max 0.45
_exptl_crystal_size_mid 0.32
_exptl_crystal_size_min 0.24
_refine_diff_density_max 0.710
_refine_diff_density_min -0.776
_refine_diff_density_rms 0.079
_refine_ls_extinction_method none
_refine_ls_goodness_of_fit_ref 1.066
_refine_ls_hydrogen_treatment constr
_refine_ls_matrix_type full
_refine_ls_number_parameters 177
_refine_ls_number_reflns 2477
_refine_ls_number_restraints 0
_refine_ls_restrained_S_all 1.066
_refine_ls_R_factor_all 0.0216
_refine_ls_R_factor_gt 0.0196
_refine_ls_shift/su_max 0.002
_refine_ls_shift/su_mean 0.000
_refine_ls_structure_factor_coef Fsqd
_refine_ls_weighting_details 'calc w=1/[\s^2^(Fo^2^)+(0.0196P)^2^+2.4259P] where P=(Fo^2^+2Fc^2^)/3'
_refine_ls_weighting_scheme calc
_refine_ls_wR_factor_gt 0.0470
_refine_ls_wR_factor_ref 0.0480
_reflns_number_gt 2312
_reflns_number_total 2477
_reflns_threshold_expression >2sigma(I)
_cod_data_source_file suppl_ncrs-2015-0068_suppl.cif
_cod_data_source_block b
_cod_depositor_comments
;
The following automatic conversions were performed:

data item '_symmetry_cell_setting' value 'Monoclinic' was changed to
'monoclinic' in accordance with the built-in table derived from the
CIF Core dictionary named 'cif_core.dic' version 2.4.5 last updated
on 2014-11-21.

Automatic conversion script
Id: cif_fix_values 8738 2021-04-28 16:35:53Z antanas 
;
_cod_original_sg_symbol_H-M P2(1)/c
_cod_database_code 8106892

loop_
_symmetry_equiv_pos_as_xyz
'x, y, z'
'-x, y+1/2, -z+1/2'
'-x, -y, -z'
'x, -y-1/2, z-1/2'

loop_
_atom_site_label
_atom_site_type_symbol
_atom_site_fract_x
_atom_site_fract_y
_atom_site_fract_z
_atom_site_U_iso_or_equiv
_atom_site_adp_type
_atom_site_occupancy
_atom_site_symmetry_multiplicity
_atom_site_calc_flag
_atom_site_refinement_flags
_atom_site_disorder_assembly
_atom_site_disorder_group
Ce1 Ce 0.626452(15) -0.141229(12) -0.006350(15) 0.01688(7) Uani 1 1 d . . .
O1 O 0.6029(6) 0.5047(5) 0.0961(6) 0.138(2) Uiso 1 1 d . . .
O2 O 0.4796(3) -0.12908(19) -0.2058(3) 0.0426(7) Uani 1 1 d . . .
H1W H 0.4227 -0.0807 -0.2132 0.064 Uiso 1 1 d R . .
H2W H 0.4598 -0.1812 -0.2652 0.064 Uiso 1 1 d R . .
O3 O 0.5849(3) -0.3327(2) -0.0927(3) 0.0426(7) Uani 1 1 d . . .
H3W H 0.6264 -0.3631 -0.1571 0.064 Uiso 1 1 d R . .
H4W H 0.6137 -0.3732 -0.0288 0.064 Uiso 1 1 d R . .
O4 O 0.5933(2) 0.05172(17) -0.0624(2) 0.0276(5) Uani 1 1 d . . .
O5 O 0.5603(2) 0.21774(18) -0.1141(2) 0.0336(6) Uani 1 1 d . . .
O6 O 0.6777(2) -0.04226(17) 0.2101(2) 0.0242(5) Uani 1 1 d . . .
O7 O 0.8333(2) -0.0497(2) 0.0775(2) 0.0344(6) Uani 1 1 d . . .
O8 O 1.2260(2) 0.1623(2) 0.1703(2) 0.0379(6) Uani 1 1 d . . .
O9 O 1.2695(2) 0.23015(19) 0.3639(2) 0.0339(6) Uani 1 1 d . . .
C1 C 0.7920(3) -0.0195(2) 0.1810(3) 0.0245(7) Uani 1 1 d . . .
C2 C 0.8748(3) 0.0464(3) 0.2734(3) 0.0260(7) Uani 1 1 d . . .
C3 C 0.8358(3) 0.0700(3) 0.3957(4) 0.0404(9) Uani 1 1 d . . .
H3 H 0.7576 0.0455 0.4204 0.048 Uiso 1 1 calc R . .
C4 C 0.9137(4) 0.1300(4) 0.4803(4) 0.0520(12) Uani 1 1 d . . .
H4 H 0.8881 0.1452 0.5620 0.062 Uiso 1 1 calc R . .
C5 C 1.0303(4) 0.1675(3) 0.4431(3) 0.0396(9) Uani 1 1 d . . .
H5 H 1.0818 0.2084 0.4999 0.048 Uiso 1 1 calc R . .
C6 C 1.0699(3) 0.1442(3) 0.3219(3) 0.0261(7) Uani 1 1 d . . .
C7 C 0.9922(3) 0.0836(3) 0.2371(3) 0.0246(7) Uani 1 1 d . . .
H7 H 1.0185 0.0677 0.1559 0.030 Uiso 1 1 calc R . .
C8 C 1.1973(3) 0.1819(2) 0.2826(3) 0.0219(6) Uani 1 1 d . . .
C9 C 0.6290(3) 0.1361(2) -0.1150(3) 0.0270(7) Uani 1 1 d . . .
C10 C 0.7529(5) 0.1376(4) -0.1774(7) 0.083(2) Uani 1 1 d . . .
H10A H 0.7507 0.0862 -0.2455 0.124 Uiso 1 1 calc R . .
H10B H 0.8210 0.1206 -0.1147 0.124 Uiso 1 1 calc R . .
H10C H 0.7668 0.2072 -0.2119 0.124 Uiso 1 1 calc R . .

loop_
_atom_site_aniso_label
_atom_site_aniso_U_11
_atom_site_aniso_U_22
_atom_site_aniso_U_33
_atom_site_aniso_U_23
_atom_site_aniso_U_13
_atom_site_aniso_U_12
Ce1 0.01542(10) 0.01783(9) 0.01736(10) 0.00065(6) 0.00090(7) 0.00008(6)
O2 0.0460(16) 0.0384(14) 0.0403(15) -0.0204(11) -0.0193(13) 0.0212(12)
O3 0.0631(19) 0.0319(13) 0.0339(14) -0.0082(11) 0.0112(13) -0.0023(13)
O4 0.0267(12) 0.0221(11) 0.0342(13) 0.0060(9) 0.0039(10) -0.0017(9)
O5 0.0308(13) 0.0264(12) 0.0447(15) 0.0133(11) 0.0125(11) 0.0056(10)
O6 0.0165(11) 0.0273(11) 0.0288(12) -0.0029(9) 0.0015(9) -0.0026(9)
O7 0.0241(12) 0.0496(15) 0.0299(13) -0.0141(11) 0.0057(10) -0.0105(11)
O8 0.0244(13) 0.0627(17) 0.0277(13) -0.0127(12) 0.0095(11) -0.0127(12)
O9 0.0264(12) 0.0388(13) 0.0362(14) -0.0137(11) 0.0002(11) -0.0101(10)
C1 0.0194(16) 0.0244(15) 0.0294(18) 0.0002(13) -0.0003(14) -0.0014(13)
C2 0.0215(16) 0.0326(17) 0.0239(17) -0.0047(13) 0.0018(13) -0.0039(13)
C3 0.0271(19) 0.060(2) 0.036(2) -0.0126(19) 0.0121(16) -0.0184(18)
C4 0.044(2) 0.086(3) 0.028(2) -0.026(2) 0.0193(19) -0.027(2)
C5 0.032(2) 0.060(2) 0.0275(19) -0.0186(17) 0.0062(16) -0.0183(18)
C6 0.0226(17) 0.0323(17) 0.0232(17) -0.0039(13) 0.0012(14) -0.0035(13)
C7 0.0223(16) 0.0311(16) 0.0205(16) -0.0058(13) 0.0022(13) -0.0017(14)
C8 0.0191(15) 0.0220(15) 0.0246(17) -0.0021(13) 0.0008(13) -0.0012(12)
C9 0.0248(17) 0.0258(17) 0.0314(18) 0.0055(14) 0.0085(14) -0.0010(13)
C10 0.067(4) 0.049(3) 0.139(6) 0.026(3) 0.070(4) 0.013(2)

loop_
_atom_type_symbol
_atom_type_description
_atom_type_scat_dispersion_real
_atom_type_scat_dispersion_imag
_atom_type_scat_source
C C 0.0033 0.0016 'International Tables Vol C Tables 4.2.6.8 and 6.1.1.4'
H H 0.0000 0.0000 'International Tables Vol C Tables 4.2.6.8 and 6.1.1.4'
O O 0.0106 0.0060 'International Tables Vol C Tables 4.2.6.8 and 6.1.1.4'
Ce Ce -0.2486 2.6331 'International Tables Vol C Tables 4.2.6.8 and 6.1.1.4'

loop_
_geom_angle_atom_site_label_1
_geom_angle_atom_site_label_2
_geom_angle_atom_site_label_3
_geom_angle
_geom_angle_site_symmetry_1
_geom_angle_site_symmetry_3
O8 Ce1 O9 94.36(9) 3_755 2_745
O8 Ce1 O2 78.94(9) 3_755 .
O9 Ce1 O2 141.32(8) 2_745 .
O8 Ce1 O4 91.55(8) 3_755 .
O9 Ce1 O4 147.29(8) 2_745 .
O2 Ce1 O4 71.37(8) . .
O8 Ce1 O7 73.59(8) 3_755 .
O9 Ce1 O7 75.55(8) 2_745 .
O2 Ce1 O7 135.76(9) . .
O4 Ce1 O7 75.38(8) . .
O8 Ce1 O5 148.57(8) 3_755 3_655
O9 Ce1 O5 77.29(8) 2_745 3_655
O2 Ce1 O5 88.82(9) . 3_655
O4 Ce1 O5 111.94(7) . 3_655
O7 Ce1 O5 131.04(8) . 3_655
O8 Ce1 O3 75.69(9) 3_755 .
O9 Ce1 O3 69.54(9) 2_745 .
O2 Ce1 O3 71.90(8) . .
O4 Ce1 O3 142.78(8) . .
O7 Ce1 O3 130.83(9) . .
O5 Ce1 O3 72.99(8) 3_655 .
O8 Ce1 O6 124.34(7) 3_755 .
O9 Ce1 O6 74.14(8) 2_745 .
O2 Ce1 O6 140.34(7) . .
O4 Ce1 O6 75.99(7) . .
O7 Ce1 O6 50.75(7) . .
O5 Ce1 O6 82.95(7) 3_655 .
O3 Ce1 O6 139.83(8) . .
O8 Ce1 O4 146.94(8) 3_755 3_655
O9 Ce1 O4 118.45(7) 2_745 3_655
O2 Ce1 O4 72.86(8) . 3_655
O4 Ce1 O4 63.47(8) . 3_655
O7 Ce1 O4 116.31(7) . 3_655
O5 Ce1 O4 48.48(7) 3_655 3_655
O3 Ce1 O4 110.46(8) . 3_655
O6 Ce1 O4 72.74(7) . 3_655
O8 Ce1 C9 158.25(9) 3_755 3_655
O9 Ce1 C9 97.80(8) 2_745 3_655
O2 Ce1 C9 80.30(9) . 3_655
O4 Ce1 C9 87.91(8) . 3_655
O7 Ce1 C9 126.97(8) . 3_655
O5 Ce1 C9 24.04(7) 3_655 3_655
O3 Ce1 C9 91.76(9) . 3_655
O6 Ce1 C9 76.55(8) . 3_655
O4 Ce1 C9 24.45(7) 3_655 3_655
Ce1 O2 H1W 120.5 . .
Ce1 O2 H2W 128.1 . .
H1W O2 H2W 108.7 . .
Ce1 O3 H3W 124.5 . .
Ce1 O3 H4W 103.5 . .
H3W O3 H4W 99.2 . .
C9 O4 Ce1 150.5(2) . .
C9 O4 Ce1 92.87(19) . 3_655
Ce1 O4 Ce1 116.53(8) . 3_655
C9 O5 Ce1 98.99(18) . 3_655
C1 O6 Ce1 92.56(18) . .
C1 O7 Ce1 95.43(19) . .
C8 O8 Ce1 153.5(2) . 3_755
C8 O9 Ce1 165.9(2) . 2_755
O7 C1 O6 121.2(3) . .
O7 C1 C2 120.1(3) . .
O6 C1 C2 118.7(3) . .
C7 C2 C3 119.7(3) . .
C7 C2 C1 119.7(3) . .
C3 C2 C1 120.6(3) . .
C4 C3 C2 119.9(3) . .
C4 C3 H3 120.0 . .
C2 C3 H3 120.0 . .
C3 C4 C5 120.1(3) . .
C3 C4 H4 119.9 . .
C5 C4 H4 119.9 . .
C6 C5 C4 120.3(3) . .
C6 C5 H5 119.8 . .
C4 C5 H5 119.8 . .
C5 C6 C7 119.7(3) . .
C5 C6 C8 120.5(3) . .
C7 C6 C8 119.8(3) . .
C6 C7 C2 120.3(3) . .
C6 C7 H7 119.9 . .
C2 C7 H7 119.9 . .
O8 C8 O9 123.6(3) . .
O8 C8 C6 117.8(3) . .
O9 C8 C6 118.5(3) . .
O5 C9 O4 119.6(3) . .
O5 C9 C10 120.8(3) . .
O4 C9 C10 119.6(3) . .
O5 C9 Ce1 56.97(16) . 3_655
O4 C9 Ce1 62.69(17) . 3_655
C10 C9 Ce1 177.7(3) . 3_655
C9 C10 H10A 109.5 . .
C9 C10 H10B 109.5 . .
H10A C10 H10B 109.5 . .
C9 C10 H10C 109.5 . .
H10A C10 H10C 109.5 . .
H10B C10 H10C 109.5 . .

loop_
_geom_bond_atom_site_label_1
_geom_bond_atom_site_label_2
_geom_bond_distance
_geom_bond_site_symmetry_2
Ce1 O8 2.398(2) 3_755
Ce1 O9 2.407(2) 2_745
Ce1 O2 2.510(2) .
Ce1 O4 2.512(2) .
Ce1 O7 2.562(2) .
Ce1 O5 2.584(2) 3_655
Ce1 O3 2.596(2) .
Ce1 O6 2.601(2) .
Ce1 O4 2.709(2) 3_655
Ce1 C9 3.045(3) 3_655
O2 H1W 0.8537 .
O2 H2W 0.9151 .
O3 H3W 0.9087 .
O3 H4W 0.8751 .
O4 C9 1.262(4) .
O4 Ce1 2.709(2) 3_655
O5 C9 1.256(4) .
O5 Ce1 2.584(2) 3_655
O6 C1 1.291(4) .
O7 C1 1.249(4) .
O8 C8 1.252(4) .
O8 Ce1 2.398(2) 3_755
O9 C8 1.255(4) .
O9 Ce1 2.407(2) 2_755
C1 C2 1.503(4) .
C2 C7 1.395(4) .
C2 C3 1.396(5) .
C3 C4 1.385(5) .
C3 H3 0.9300 .
C4 C5 1.391(5) .
C4 H4 0.9300 .
C5 C6 1.388(5) .
C5 H5 0.9300 .
C6 C7 1.389(4) .
C6 C8 1.504(4) .
C7 H7 0.9300 .
C9 C10 1.494(6) .
C9 Ce1 3.045(3) 3_655
C10 H10A 0.9600 .
C10 H10B 0.9600 .
C10 H10C 0.9600 .

loop_
_geom_hbond_atom_site_label_D
_geom_hbond_atom_site_label_H
_geom_hbond_atom_site_label_A
_geom_hbond_distance_DH
_geom_hbond_distance_HA
_geom_hbond_distance_DA
_geom_hbond_angle_DHA
_geom_hbond_site_symmetry_A
O3 H4W O9 0.88 2.42 2.857(4) 111.2 2_745
O3 H4W O1 0.88 2.02 2.833(6) 154.1 1_545
O3 H3W O6 0.91 1.93 2.812(3) 163.7 4
O2 H2W O5 0.92 1.79 2.702(3) 173.4 2_644
O2 H1W O6 0.85 1.87 2.714(3) 168.4 3_655

loop_
_geom_torsion_atom_site_label_1
_geom_torsion_atom_site_label_2
_geom_torsion_atom_site_label_3
_geom_torsion_atom_site_label_4
_geom_torsion
_geom_torsion_site_symmetry_1
_geom_torsion_site_symmetry_2
_geom_torsion_site_symmetry_3
_geom_torsion_site_symmetry_4
O8 Ce1 O4 C9 -18.6(5) 3_755 . . .
O9 Ce1 O4 C9 81.9(5) 2_745 . . .
O2 Ce1 O4 C9 -96.4(5) . . . .
O7 Ce1 O4 C9 54.0(4) . . . .
O5 Ce1 O4 C9 -177.2(4) 3_655 . . .
O3 Ce1 O4 C9 -86.7(5) . . . .
O6 Ce1 O4 C9 106.5(5) . . . .
O4 Ce1 O4 C9 -176.1(5) 3_655 . . .
C9 Ce1 O4 C9 -176.9(4) 3_655 . . .
O8 Ce1 O4 Ce1 157.45(10) 3_755 . . 3_655
O9 Ce1 O4 Ce1 -102.01(15) 2_745 . . 3_655
O2 Ce1 O4 Ce1 79.67(11) . . . 3_655
O7 Ce1 O4 Ce1 -129.95(11) . . . 3_655
O5 Ce1 O4 Ce1 -1.16(12) 3_655 . . 3_655
O3 Ce1 O4 Ce1 89.36(15) . . . 3_655
O6 Ce1 O4 Ce1 -77.45(9) . . . 3_655
O4 Ce1 O4 Ce1 0.0 3_655 . . 3_655
C9 Ce1 O4 Ce1 -0.80(10) 3_655 . . 3_655
O8 Ce1 O6 C1 0.5(2) 3_755 . . .
O9 Ce1 O6 C1 84.87(18) 2_745 . . .
O2 Ce1 O6 C1 -116.9(2) . . . .
O4 Ce1 O6 C1 -81.63(18) . . . .
O7 Ce1 O6 C1 0.78(17) . . . .
O5 Ce1 O6 C1 163.60(18) 3_655 . . .
O3 Ce1 O6 C1 110.72(19) . . . .
O4 Ce1 O6 C1 -147.77(18) 3_655 . . .
C9 Ce1 O6 C1 -172.83(18) 3_655 . . .
O8 Ce1 O7 C1 179.0(2) 3_755 . . .
O9 Ce1 O7 C1 -82.0(2) 2_745 . . .
O2 Ce1 O7 C1 125.06(19) . . . .
O4 Ce1 O7 C1 82.9(2) . . . .
O5 Ce1 O7 C1 -23.7(2) 3_655 . . .
O3 Ce1 O7 C1 -127.54(19) . . . .
O6 Ce1 O7 C1 -0.80(17) . . . .
O4 Ce1 O7 C1 33.0(2) 3_655 . . .
C9 Ce1 O7 C1 7.0(2) 3_655 . . .
Ce1 O7 C1 O6 1.5(3) . . . .
Ce1 O7 C1 C2 -177.4(3) . . . .
Ce1 O6 C1 O7 -1.4(3) . . . .
Ce1 O6 C1 C2 177.4(2) . . . .
O7 C1 C2 C7 7.1(5) . . . .
O6 C1 C2 C7 -171.8(3) . . . .
O7 C1 C2 C3 -172.3(3) . . . .
O6 C1 C2 C3 8.8(5) . . . .
C7 C2 C3 C4 -0.1(6) . . . .
C1 C2 C3 C4 179.4(4) . . . .
C2 C3 C4 C5 0.6(7) . . . .
C3 C4 C5 C6 -0.7(7) . . . .
C4 C5 C6 C7 0.4(6) . . . .
C4 C5 C6 C8 -178.3(4) . . . .
C5 C6 C7 C2 0.1(5) . . . .
C8 C6 C7 C2 178.8(3) . . . .
C3 C2 C7 C6 -0.3(5) . . . .
C1 C2 C7 C6 -179.7(3) . . . .
Ce1 O8 C8 O9 18.6(7) 3_755 . . .
Ce1 O8 C8 C6 -160.7(4) 3_755 . . .
Ce1 O9 C8 O8 102.3(9) 2_755 . . .
Ce1 O9 C8 C6 -78.4(10) 2_755 . . .
C5 C6 C8 O8 -177.2(3) . . . .
C7 C6 C8 O8 4.2(5) . . . .
C5 C6 C8 O9 3.5(5) . . . .
C7 C6 C8 O9 -175.1(3) . . . .
Ce1 O5 C9 O4 -0.9(4) 3_655 . . .
Ce1 O5 C9 C10 179.3(4) 3_655 . . .
Ce1 O4 C9 O5 177.4(3) . . . .
Ce1 O4 C9 O5 0.9(3) 3_655 . . .
Ce1 O4 C9 C10 -2.8(7) . . . .
Ce1 O4 C9 C10 -179.3(4) 3_655 . . .
Ce1 O4 C9 Ce1 176.5(5) . . . 3_655
